data_7016677
loop_
_publ_author_name
'Howson, Suzanne E.'
'Allan, Laura E. N.'
'Chmel, Nikola P.'
'Clarkson, Guy J.'
'Deeth, Robert J.'
'Faulkner, Alan D.'
'Simpson, Daniel H.'
'Scott, Peter'

_publ_section_title
;
 Origins of stereoselectivity in optically pure
 phenylethaniminopyridine tris-chelates M(NN')(3)(n+) (M = Mn, Fe, Co,
 Ni and Zn).
;
_journal_issue 40
_journal_name_full 'Dalton transactions (Cambridge, England : 2003)'
_journal_page_first 10416
_journal_page_last 10433
_journal_paper_doi 10.1039/c1dt10588d
_journal_volume 40
_journal_year 2011
_chemical_absolute_configuration syn
_chemical_formula_sum 'C48 H53 Cl2 N7 Ni O10'
_chemical_formula_weight 1017.58
_chemical_name_systematic
;
?
;
_space_group_IT_number 4
_symmetry_cell_setting monoclinic
_symmetry_space_group_name_Hall 'P 2yb'
_symmetry_space_group_name_H-M 'P 1 21 1'
_atom_sites_solution_hydrogens geom
_atom_sites_solution_primary direct
_atom_sites_solution_secondary difmap
_audit_creation_method SHELXL-97
_cell_angle_alpha 90.00
_cell_angle_beta 103.8310(10)
_cell_angle_gamma 90.00
_cell_formula_units_Z 2
_cell_length_a 12.1724(3)
_cell_length_b 13.3579(2)
_cell_length_c 15.4379(3)
_cell_measurement_reflns_used 20698
_cell_measurement_temperature 120(2)
_cell_measurement_theta_max 27.48
_cell_measurement_theta_min 2.91
_cell_volume 2437.38(9)
_computing_cell_refinement 'DENZO (Otwinowski & Minor, 1997) & COLLECT (Hooft, R.W.W., 1998)'
_computing_data_collection 'COLLECT (Hooft, R.W.W., 1998)'
_computing_data_reduction 'DENZO (Otwinowski & Minor, 1997) & COLLECT (Hooft, R.W.W., 1998)'
_computing_molecular_graphics 'WINGX (Farrugia, 1999)'
_computing_publication_material 'WINGX (Farrugia, 1999)'
_computing_structure_refinement 'SHELXL-97 (Sheldrick, 2008)'
_computing_structure_solution 'SHELXL-97 (Sheldrick, 2008)'
_diffrn_ambient_temperature 120(2)
_diffrn_detector_area_resol_mean 9.091
_diffrn_measured_fraction_theta_full 0.997
_diffrn_measured_fraction_theta_max 0.997
_diffrn_measurement_device_type 'Bruker-Nonius Roper CCD camera on \k-goniostat'
_diffrn_measurement_method '\f & \w scans'
_diffrn_radiation_monochromator graphite
_diffrn_radiation_source 'Bruker-Nonius FR591 rotating anode'
_diffrn_radiation_type MoK\a
_diffrn_radiation_wavelength 0.71073
_diffrn_reflns_av_R_equivalents 0.0445
_diffrn_reflns_av_sigmaI/netI 0.0665
_diffrn_reflns_limit_h_max 15
_diffrn_reflns_limit_h_min -15
_diffrn_reflns_limit_k_max 17
_diffrn_reflns_limit_k_min -17
_diffrn_reflns_limit_l_max 20
_diffrn_reflns_limit_l_min -20
_diffrn_reflns_number 28903
_diffrn_reflns_theta_full 27.50
_diffrn_reflns_theta_max 27.50
_diffrn_reflns_theta_min 3.12
_exptl_absorpt_coefficient_mu 0.572
_exptl_absorpt_correction_T_max 0.8942
_exptl_absorpt_correction_T_min 0.8702
_exptl_absorpt_correction_type multi-scan
_exptl_absorpt_process_details 'SADABS 2007/2 (Sheldrick, G.M., 2007)'
_exptl_crystal_colour red
_exptl_crystal_density_diffrn 1.387
_exptl_crystal_density_method 'not measured'
_exptl_crystal_description block
_exptl_crystal_F_000 1064
_exptl_crystal_size_max 0.25
_exptl_crystal_size_mid 0.25
_exptl_crystal_size_min 0.20
_refine_diff_density_max 1.053
_refine_diff_density_min -0.533
_refine_diff_density_rms 0.080
_refine_ls_abs_structure_details 'Flack H D (1983), Acta Cryst. A39, 876-881'
_refine_ls_abs_structure_Flack 0.044(11)
_refine_ls_extinction_method none
_refine_ls_goodness_of_fit_ref 1.055
_refine_ls_hydrogen_treatment constr
_refine_ls_matrix_type full
_refine_ls_number_parameters 613
_refine_ls_number_reflns 11043
_refine_ls_number_restraints 1
_refine_ls_restrained_S_all 1.055
_refine_ls_R_factor_all 0.0637
_refine_ls_R_factor_gt 0.0515
_refine_ls_shift/su_max 0.012
_refine_ls_shift/su_mean 0.000
_refine_ls_structure_factor_coef Fsqd
_refine_ls_weighting_details 'calc w=1/[\s^2^(Fo^2^)+(0.0733P)^2^+0.5834P] where P=(Fo^2^+2Fc^2^)/3'
_refine_ls_weighting_scheme calc
_refine_ls_wR_factor_gt 0.1258
_refine_ls_wR_factor_ref 0.1329
_reflns_number_gt 9499
_reflns_number_total 11043
_reflns_threshold_expression >2\s(I)
_cod_data_source_file c1dt10588d.txt
_cod_data_source_block ds_s1
_cod_original_cell_volume 2437.38(8)
_cod_original_sg_symbol_H-M P21
_cod_database_code 7016677

loop_
_symmetry_equiv_pos_as_xyz
'x, y, z'
'-x, y+1/2, -z'

loop_
_atom_site_label
_atom_site_type_symbol
_atom_site_fract_x
_atom_site_fract_y
_atom_site_fract_z
_atom_site_U_iso_or_equiv
_atom_site_adp_type
_atom_site_occupancy
_atom_site_symmetry_multiplicity
_atom_site_calc_flag
_atom_site_refinement_flags
Cl1 Cl 0.75548(8) 0.71469(7) 0.01969(6) 0.0331(2) Uani 1 1 d .
Cl2 Cl 1.01056(10) -0.06079(7) 0.34957(6) 0.0398(2) Uani 1 1 d .
O2 O 0.8692(2) 0.6766(3) 0.0315(2) 0.0457(8) Uani 1 1 d .
O3 O 0.6903(3) 0.6855(2) -0.0672(2) 0.0504(8) Uani 1 1 d .
O1 O 0.7039(3) 0.6700(3) 0.0850(3) 0.0634(11) Uani 1 1 d .
O5 O 0.9680(3) -0.1210(3) 0.4105(2) 0.0520(9) Uani 1 1 d .
O4 O 0.7567(4) 0.8205(2) 0.0259(2) 0.0691(12) Uani 1 1 d .
O6 O 1.0522(4) -0.1248(3) 0.2911(3) 0.0805(14) Uani 1 1 d .
O9 O 0.4947(4) 0.2083(3) 0.5881(3) 0.0773(12) Uani 1 1 d .
O8 O 1.0955(4) 0.0058(3) 0.3967(3) 0.0794(14) Uani 1 1 d .
C44 C 0.6019(5) -0.1662(5) 0.2245(4) 0.0678(14) Uani 1 1 d .
O7 O 0.9216(4) -0.0019(4) 0.2960(4) 0.0924(15) Uani 1 1 d .
N7 N 0.5076(5) -0.1535(7) 0.2029(6) 0.129(3) Uani 1 1 d .
C43 C 0.7200(6) -0.1735(7) 0.2556(5) 0.097(2) Uani 1 1 d .
H43A H 0.7481 -0.1162 0.2941 0.146 Uiso 1 1 calc R
H43B H 0.7551 -0.1737 0.2047 0.146 Uiso 1 1 calc R
H43C H 0.7390 -0.2357 0.2895 0.146 Uiso 1 1 calc R
C45 C 0.3468(7) 0.0914(5) 0.5491(5) 0.084(2) Uani 1 1 d .
H45A H 0.3264 0.0216 0.5334 0.126 Uiso 1 1 calc R
H45B H 0.3091 0.1352 0.5000 0.126 Uiso 1 1 calc R
H45C H 0.3226 0.1094 0.6032 0.126 Uiso 1 1 calc R
C46 C 0.4698(8) 0.1035(5) 0.5649(4) 0.092(3) Uani 1 1 d .
H46A H 0.5091 0.0595 0.6142 0.110 Uiso 1 1 calc R
H46B H 0.4954 0.0859 0.5105 0.110 Uiso 1 1 calc R
C48 C 0.6261(7) 0.3448(7) 0.6183(5) 0.094(2) Uani 1 1 d .
H48A H 0.5528 0.3773 0.6144 0.141 Uiso 1 1 calc R
H48B H 0.6617 0.3736 0.5734 0.141 Uiso 1 1 calc R
H48C H 0.6750 0.3556 0.6779 0.141 Uiso 1 1 calc R
O10 O 0.6921(8) 0.1817(8) 0.6043(6) 0.186(4) Uani 1 1 d .
C47 C 0.6086(6) 0.2344(6) 0.6017(4) 0.0723(17) Uani 1 1 d .
Ni1 Ni 0.80292(3) 0.34210(3) 0.18140(2) 0.01561(10) Uani 1 1 d .
N4 N 0.8213(2) 0.3006(2) 0.31646(18) 0.0182(6) Uani 1 1 d .
N3 N 0.8876(2) 0.4664(2) 0.24649(17) 0.0172(5) Uani 1 1 d .
N2 N 0.9553(2) 0.2751(2) 0.17070(18) 0.0183(6) Uani 1 1 d .
C33 C 0.5587(2) 0.3503(3) 0.15072(19) 0.0189(6) Uani 1 1 d .
N5 N 0.6479(2) 0.4122(2) 0.17733(17) 0.0178(5) Uani 1 1 d .
N1 N 0.8102(2) 0.3868(2) 0.05266(18) 0.0204(6) Uani 1 1 d .
C5 C 0.9011(3) 0.3485(3) 0.0274(2) 0.0203(6) Uani 1 1 d .
C20 C 0.8747(3) 0.3657(2) 0.3709(2) 0.0210(7) Uani 1 1 d .
H20 H 0.8931 0.3528 0.4333 0.025 Uiso 1 1 calc R
C19 C 0.9073(3) 0.4602(2) 0.3366(2) 0.0191(6) Uani 1 1 d .
N6 N 0.6873(2) 0.2245(2) 0.12836(18) 0.0197(6) Uani 1 1 d .
C21 C 0.7819(3) 0.2067(3) 0.3485(2) 0.0223(7) Uani 1 1 d .
H21 H 0.7925 0.1525 0.3066 0.027 Uiso 1 1 calc R
C7 C 1.0372(3) 0.2202(3) 0.2412(2) 0.0221(7) Uani 1 1 d .
H7 H 0.9919 0.1803 0.2752 0.026 Uiso 1 1 calc R
C34 C 0.5852(3) 0.2488(3) 0.1246(2) 0.0217(7) Uani 1 1 d .
H34 H 0.5261 0.2015 0.1050 0.026 Uiso 1 1 calc R
C14 C 1.1520(3) 0.3816(3) 0.2776(2) 0.0254(7) Uani 1 1 d .
H14 H 1.1360 0.3960 0.2156 0.030 Uiso 1 1 calc R
C2 C 0.7504(4) 0.4589(3) -0.0927(2) 0.0305(8) Uani 1 1 d .
H2 H 0.6971 0.4989 -0.1331 0.037 Uiso 1 1 calc R
C10 C 1.1336(3) 0.2747(3) 0.3980(2) 0.0280(8) Uani 1 1 d .
H10 H 1.1049 0.2156 0.4189 0.034 Uiso 1 1 calc R
C18 C 0.9512(3) 0.5397(3) 0.3910(2) 0.0268(8) Uani 1 1 d .
H18 H 0.9661 0.5333 0.4540 0.032 Uiso 1 1 calc R
C1 C 0.7372(3) 0.4410(3) -0.0067(2) 0.0237(7) Uani 1 1 d .
H1 H 0.6733 0.4686 0.0100 0.028 Uiso 1 1 calc R
C40 C 0.8181(4) 0.1382(3) -0.1496(3) 0.0389(10) Uani 1 1 d .
H40 H 0.8410 0.1407 -0.2043 0.047 Uiso 1 1 calc R
C30 C 0.5185(3) 0.5407(3) 0.1988(3) 0.0279(8) Uani 1 1 d .
H30 H 0.5072 0.6078 0.2151 0.033 Uiso 1 1 calc R
C12 C 1.2433(3) 0.4264(3) 0.4285(3) 0.0363(9) Uani 1 1 d .
H12 H 1.2883 0.4716 0.4698 0.044 Uiso 1 1 calc R
C4 C 0.9200(3) 0.3633(2) -0.0564(2) 0.0245(7) Uani 1 1 d .
H4 H 0.9853 0.3366 -0.0714 0.029 Uiso 1 1 calc R
C17 C 0.9735(3) 0.6296(3) 0.3525(3) 0.0294(8) Uani 1 1 d .
H17 H 1.0026 0.6856 0.3886 0.035 Uiso 1 1 calc R
C32 C 0.4480(3) 0.3794(3) 0.1480(2) 0.0267(8) Uani 1 1 d .
H32 H 0.3872 0.3336 0.1297 0.032 Uiso 1 1 calc R
C29 C 0.6266(3) 0.5050(3) 0.2007(2) 0.0220(7) Uani 1 1 d .
H29 H 0.6887 0.5493 0.2198 0.026 Uiso 1 1 calc R
C35 C 0.7131(3) 0.1232(3) 0.0986(2) 0.0265(8) Uani 1 1 d .
H35 H 0.7776 0.0955 0.1451 0.032 Uiso 1 1 calc R
C8 C 1.1143(3) 0.1469(3) 0.2086(3) 0.0302(8) Uani 1 1 d .
H8A H 1.0683 0.0989 0.1674 0.045 Uiso 1 1 calc R
H8B H 1.1608 0.1109 0.2597 0.045 Uiso 1 1 calc R
H8C H 1.1634 0.1837 0.1779 0.045 Uiso 1 1 calc R
C9 C 1.1077(3) 0.2956(3) 0.3071(2) 0.0213(7) Uani 1 1 d .
C22 C 0.8458(3) 0.1753(3) 0.4421(3) 0.0326(9) Uani 1 1 d .
H22A H 0.9269 0.1712 0.4446 0.049 Uiso 1 1 calc R
H22B H 0.8185 0.1096 0.4562 0.049 Uiso 1 1 calc R
H22C H 0.8329 0.2247 0.4855 0.049 Uiso 1 1 calc R
C3 C 0.8412(3) 0.4182(3) -0.1182(2) 0.0287(8) Uani 1 1 d .
H3 H 0.8500 0.4273 -0.1772 0.034 Uiso 1 1 calc R
C16 C 0.9526(3) 0.6355(3) 0.2607(2) 0.0253(7) Uani 1 1 d .
H16 H 0.9669 0.6958 0.2327 0.030 Uiso 1 1 calc R
C11 C 1.2008(3) 0.3395(4) 0.4584(2) 0.0355(8) Uani 1 1 d .
H11 H 1.2181 0.3246 0.5203 0.043 Uiso 1 1 calc R
C23 C 0.6552(3) 0.2134(3) 0.3439(2) 0.0243(7) Uani 1 1 d .
C31 C 0.4281(3) 0.4758(3) 0.1724(3) 0.0298(8) Uani 1 1 d .
H31 H 0.3533 0.4973 0.1710 0.036 Uiso 1 1 calc R
C27 C 0.4931(3) 0.3017(4) 0.3693(3) 0.0431(11) Uani 1 1 d .
H27 H 0.4619 0.3607 0.3881 0.052 Uiso 1 1 calc R
C38 C 0.8432(3) 0.0762(3) 0.0002(3) 0.0308(8) Uani 1 1 d .
H38 H 0.8834 0.0351 0.0474 0.037 Uiso 1 1 calc R
C24 C 0.5877(4) 0.1295(3) 0.3190(3) 0.0386(10) Uani 1 1 d .
H24 H 0.6198 0.0696 0.3028 0.046 Uiso 1 1 calc R
C13 C 1.2189(3) 0.4461(3) 0.3376(3) 0.0319(8) Uani 1 1 d .
H13 H 1.2485 0.5046 0.3166 0.038 Uiso 1 1 calc R
C26 C 0.4253(4) 0.2208(5) 0.3425(3) 0.0512(13) Uani 1 1 d .
H26 H 0.3468 0.2242 0.3408 0.061 Uiso 1 1 calc R
C6 C 0.9775(3) 0.2890(3) 0.0949(2) 0.0215(7) Uani 1 1 d .
H6 H 1.0437 0.2607 0.0826 0.026 Uiso 1 1 calc R
C41 C 0.7254(4) 0.1938(3) -0.1382(3) 0.0350(9) Uani 1 1 d .
H41 H 0.6850 0.2347 -0.1855 0.042 Uiso 1 1 calc R
C37 C 0.7523(3) 0.1328(3) 0.0118(2) 0.0240(7) Uani 1 1 d .
C25 C 0.4714(4) 0.1333(5) 0.3178(3) 0.0563(15) Uani 1 1 d .
H25 H 0.4249 0.0762 0.3002 0.068 Uiso 1 1 calc R
C39 C 0.8761(4) 0.0793(3) -0.0797(3) 0.0402(10) Uani 1 1 d .
H39 H 0.9389 0.0407 -0.0866 0.048 Uiso 1 1 calc R
C36 C 0.6160(4) 0.0476(3) 0.0849(3) 0.0376(10) Uani 1 1 d .
H36A H 0.5909 0.0407 0.1403 0.056 Uiso 1 1 calc R
H36B H 0.6421 -0.0174 0.0682 0.056 Uiso 1 1 calc R
H36C H 0.5528 0.0712 0.0373 0.056 Uiso 1 1 calc R
C15 C 0.9105(3) 0.5523(3) 0.2103(2) 0.0206(7) Uani 1 1 d .
H15 H 0.8973 0.5565 0.1472 0.025 Uiso 1 1 calc R
C28 C 0.6076(3) 0.2989(3) 0.3694(2) 0.0320(8) Uani 1 1 d .
H28 H 0.6533 0.3565 0.3871 0.038 Uiso 1 1 calc R
C42 C 0.6917(3) 0.1899(3) -0.0584(2) 0.0276(8) Uani 1 1 d .
H42 H 0.6272 0.2265 -0.0520 0.033 Uiso 1 1 calc R

loop_
_atom_site_aniso_label
_atom_site_aniso_U_11
_atom_site_aniso_U_22
_atom_site_aniso_U_33
_atom_site_aniso_U_23
_atom_site_aniso_U_13
_atom_site_aniso_U_12
Cl1 0.0326(5) 0.0322(5) 0.0336(5) 0.0108(4) 0.0066(4) 0.0058(4)
Cl2 0.0615(7) 0.0293(5) 0.0325(5) -0.0035(4) 0.0188(5) -0.0089(4)
O2 0.0230(14) 0.066(2) 0.0477(17) 0.0284(16) 0.0066(13) 0.0053(13)
O3 0.0491(19) 0.0397(17) 0.0491(18) -0.0105(14) -0.0146(15) 0.0149(14)
O1 0.060(2) 0.073(3) 0.070(2) 0.033(2) 0.0404(19) 0.0242(19)
O5 0.073(2) 0.0521(19) 0.0341(15) 0.0038(14) 0.0201(16) -0.0194(16)
O4 0.094(3) 0.0282(18) 0.067(2) -0.0014(16) -0.018(2) 0.0026(16)
O6 0.121(4) 0.059(2) 0.088(3) -0.028(2) 0.077(3) -0.025(2)
O9 0.098(3) 0.066(3) 0.068(3) 0.004(2) 0.019(2) 0.018(2)
O8 0.108(3) 0.076(3) 0.055(2) -0.020(2) 0.021(2) -0.060(3)
C44 0.070(4) 0.054(3) 0.079(4) 0.009(3) 0.017(3) 0.002(3)
O7 0.085(3) 0.062(3) 0.119(4) 0.025(3) 0.002(3) 0.010(2)
N7 0.049(3) 0.156(7) 0.178(7) 0.070(6) 0.021(4) -0.005(4)
C43 0.089(5) 0.120(7) 0.071(4) -0.011(5) -0.005(3) 0.033(5)
C45 0.106(6) 0.066(4) 0.073(4) 0.021(3) 0.006(4) -0.006(4)
C46 0.147(8) 0.078(5) 0.042(3) 0.022(3) 0.008(4) -0.029(5)
C48 0.123(6) 0.085(5) 0.078(4) -0.009(4) 0.031(4) 0.013(5)
O10 0.164(8) 0.199(9) 0.198(9) 0.037(7) 0.049(6) 0.083(7)
C47 0.072(4) 0.086(5) 0.064(4) 0.024(3) 0.027(3) 0.010(3)
Ni1 0.01445(18) 0.01631(18) 0.01598(18) -0.00016(17) 0.00346(13) 0.00059(16)
N4 0.0168(13) 0.0191(13) 0.0200(13) 0.0017(11) 0.0072(11) 0.0041(10)
N3 0.0159(13) 0.0198(13) 0.0158(13) 0.0006(11) 0.0037(10) 0.0014(10)
N2 0.0155(13) 0.0198(14) 0.0187(13) -0.0017(11) 0.0024(11) -0.0021(10)
C33 0.0199(14) 0.0199(15) 0.0159(13) -0.0008(14) 0.0025(11) -0.0004(14)
N5 0.0177(13) 0.0196(13) 0.0154(12) -0.0010(11) 0.0027(10) 0.0007(11)
N1 0.0229(14) 0.0194(13) 0.0184(13) -0.0024(11) 0.0037(11) -0.0027(11)
C5 0.0217(14) 0.0185(15) 0.0215(14) -0.0023(15) 0.0070(12) -0.0034(14)
C20 0.0186(15) 0.0242(19) 0.0198(15) 0.0016(13) 0.0036(13) 0.0024(12)
C19 0.0160(15) 0.0228(16) 0.0167(15) -0.0013(13) 0.0003(12) 0.0001(12)
N6 0.0245(14) 0.0177(13) 0.0172(13) -0.0026(11) 0.0052(11) 0.0011(11)
C21 0.0235(17) 0.0192(16) 0.0253(17) 0.0092(14) 0.0079(14) 0.0012(13)
C7 0.0181(16) 0.0224(16) 0.0249(17) 0.0044(14) 0.0037(13) 0.0051(13)
C34 0.0214(17) 0.0247(17) 0.0177(15) -0.0039(14) 0.0021(13) -0.0049(13)
C14 0.0223(17) 0.0260(17) 0.0261(18) 0.0032(15) 0.0022(14) 0.0027(14)
C2 0.048(2) 0.0231(18) 0.0166(16) 0.0064(14) 0.0007(16) 0.0003(16)
C10 0.0208(17) 0.036(2) 0.0267(18) 0.0040(16) 0.0055(14) 0.0012(14)
C18 0.033(2) 0.0287(19) 0.0159(16) -0.0009(14) -0.0005(14) -0.0035(15)
C1 0.0280(18) 0.0205(17) 0.0206(16) 0.0000(14) 0.0020(14) 0.0010(14)
C40 0.042(2) 0.041(2) 0.043(2) -0.022(2) 0.027(2) -0.0229(19)
C30 0.0249(18) 0.0249(18) 0.035(2) -0.0011(16) 0.0096(16) 0.0053(14)
C12 0.0213(18) 0.044(2) 0.040(2) -0.0182(19) 0.0002(16) 0.0036(16)
C4 0.0313(18) 0.0197(18) 0.0238(16) -0.0046(13) 0.0094(14) -0.0084(13)
C17 0.033(2) 0.0232(19) 0.0297(19) -0.0056(15) 0.0038(16) -0.0069(15)
C32 0.0156(16) 0.0334(19) 0.0303(18) -0.0016(15) 0.0036(14) 0.0007(14)
C29 0.0227(17) 0.0208(16) 0.0221(16) -0.0035(13) 0.0046(13) 0.0030(13)
C35 0.035(2) 0.0207(17) 0.0257(18) -0.0041(14) 0.0111(16) -0.0006(14)
C8 0.0255(19) 0.0290(19) 0.034(2) -0.0085(16) 0.0036(15) 0.0099(15)
C9 0.0160(16) 0.0222(16) 0.0256(17) -0.0034(14) 0.0051(13) 0.0054(13)
C22 0.0229(18) 0.039(2) 0.036(2) 0.0216(18) 0.0074(16) 0.0042(16)
C3 0.044(2) 0.0225(17) 0.0213(17) -0.0021(14) 0.0114(16) -0.0135(16)
C16 0.0224(17) 0.0191(17) 0.0325(19) 0.0001(14) 0.0027(15) -0.0035(13)
C11 0.0276(17) 0.052(2) 0.0260(16) -0.007(2) 0.0046(14) 0.004(2)
C23 0.0207(17) 0.0338(19) 0.0185(16) 0.0072(15) 0.0047(13) -0.0016(14)
C31 0.0169(16) 0.038(2) 0.0330(19) -0.0007(17) 0.0035(15) 0.0058(15)
C27 0.027(2) 0.062(3) 0.044(2) 0.013(2) 0.0163(18) 0.009(2)
C38 0.0238(19) 0.0287(19) 0.040(2) -0.0107(17) 0.0083(16) -0.0020(15)
C24 0.041(2) 0.048(3) 0.030(2) -0.0020(18) 0.0142(18) -0.0188(19)
C13 0.0223(18) 0.0282(19) 0.042(2) -0.0008(17) 0.0019(16) -0.0008(15)
C26 0.022(2) 0.098(4) 0.036(2) 0.015(3) 0.0112(18) 0.004(2)
C6 0.0197(16) 0.0211(16) 0.0249(17) -0.0062(14) 0.0076(14) -0.0004(13)
C41 0.037(2) 0.035(2) 0.034(2) -0.0090(17) 0.0120(18) -0.0169(17)
C37 0.0242(18) 0.0200(17) 0.0296(18) -0.0086(14) 0.0099(15) -0.0073(13)
C25 0.039(3) 0.090(4) 0.039(2) 0.000(3) 0.008(2) -0.038(3)
C39 0.030(2) 0.038(2) 0.058(3) -0.020(2) 0.022(2) -0.0096(17)
C36 0.053(3) 0.0251(19) 0.043(2) -0.0110(17) 0.027(2) -0.0118(18)
C15 0.0162(16) 0.0225(16) 0.0215(16) 0.0019(13) 0.0016(13) 0.0019(12)
C28 0.0219(18) 0.045(2) 0.0287(18) 0.0038(17) 0.0056(15) 0.0032(16)
C42 0.0290(19) 0.0263(18) 0.0291(18) -0.0094(15) 0.0102(15) -0.0086(14)

loop_
_atom_type_symbol
_atom_type_description
_atom_type_scat_dispersion_real
_atom_type_scat_dispersion_imag
_atom_type_scat_source
C C 0.0033 0.0016 'International Tables Vol C Tables 4.2.6.8 and 6.1.1.4'
H H 0.0000 0.0000 'International Tables Vol C Tables 4.2.6.8 and 6.1.1.4'
N N 0.0061 0.0033 'International Tables Vol C Tables 4.2.6.8 and 6.1.1.4'
O O 0.0106 0.0060 'International Tables Vol C Tables 4.2.6.8 and 6.1.1.4'
Cl Cl 0.1484 0.1585 'International Tables Vol C Tables 4.2.6.8 and 6.1.1.4'
Ni Ni 0.3393 1.1124 'International Tables Vol C Tables 4.2.6.8 and 6.1.1.4'

loop_
_geom_angle_atom_site_label_1
_geom_angle_atom_site_label_2
_geom_angle_atom_site_label_3
_geom_angle
O4 Cl1 O3 109.1(2)
O4 Cl1 O1 111.5(3)
O3 Cl1 O1 107.8(2)
O4 Cl1 O2 110.4(2)
O3 Cl1 O2 108.7(2)
O1 Cl1 O2 109.33(19)
O6 Cl2 O8 112.0(3)
O6 Cl2 O5 108.7(2)
O8 Cl2 O5 110.4(2)
O6 Cl2 O7 107.4(3)
O8 Cl2 O7 108.0(3)
O5 Cl2 O7 110.3(3)
C47 O9 C46 114.6(6)
N7 C44 C43 174.8(9)
O9 C46 C45 106.9(7)
O10 C47 O9 130.2(8)
O10 C47 C48 118.3(8)
O9 C47 C48 111.4(6)
N3 Ni1 N5 89.80(10)
N3 Ni1 N1 95.86(10)
N5 Ni1 N1 94.95(10)
N3 Ni1 N2 91.89(10)
N5 Ni1 N2 173.82(10)
N1 Ni1 N2 78.97(11)
N3 Ni1 N4 79.06(10)
N5 Ni1 N4 91.66(10)
N1 Ni1 N4 171.66(11)
N2 Ni1 N4 94.50(10)
N3 Ni1 N6 167.40(10)
N5 Ni1 N6 79.12(10)
N1 Ni1 N6 91.11(11)
N2 Ni1 N6 99.76(10)
N4 Ni1 N6 95.14(10)
C20 N4 C21 121.1(3)
C20 N4 Ni1 112.8(2)
C21 N4 Ni1 126.1(2)
C15 N3 C19 118.6(3)
C15 N3 Ni1 127.8(2)
C19 N3 Ni1 113.1(2)
C6 N2 C7 119.6(3)
C6 N2 Ni1 113.2(2)
C7 N2 Ni1 127.2(2)
N5 C33 C32 122.7(3)
N5 C33 C34 115.9(3)
C32 C33 C34 121.5(3)
C29 N5 C33 117.3(3)
C29 N5 Ni1 129.8(2)
C33 N5 Ni1 112.9(2)
C1 N1 C5 117.6(3)
C1 N1 Ni1 129.5(2)
C5 N1 Ni1 112.8(2)
N1 C5 C4 123.0(3)
N1 C5 C6 115.1(3)
C4 C5 C6 121.8(3)
N4 C20 C19 119.4(3)
N3 C19 C18 121.6(3)
N3 C19 C20 115.3(3)
C18 C19 C20 123.0(3)
C34 N6 C35 119.6(3)
C34 N6 Ni1 112.1(2)
C35 N6 Ni1 128.3(2)
N4 C21 C23 110.0(3)
N4 C21 C22 114.8(3)
C23 C21 C22 109.8(3)
N2 C7 C8 115.8(3)
N2 C7 C9 109.4(3)
C8 C7 C9 110.4(3)
N6 C34 C33 119.8(3)
C13 C14 C9 120.6(3)
C3 C2 C1 119.3(3)
C9 C10 C11 120.5(4)
C19 C18 C17 119.3(3)
N1 C1 C2 122.7(3)
C39 C40 C41 118.7(4)
C31 C30 C29 118.2(3)
C13 C12 C11 119.1(4)
C5 C4 C3 118.5(3)
C16 C17 C18 118.7(3)
C31 C32 C33 119.0(3)
N5 C29 C30 123.8(3)
N6 C35 C36 115.5(3)
N6 C35 C37 109.1(3)
C36 C35 C37 109.0(3)
C10 C9 C14 119.0(3)
C10 C9 C7 119.4(3)
C14 C9 C7 121.5(3)
C2 C3 C4 118.9(3)
C15 C16 C17 119.0(3)
C10 C11 C12 120.3(3)
C28 C23 C24 119.1(3)
C28 C23 C21 121.5(3)
C24 C23 C21 119.3(3)
C32 C31 C30 119.1(3)
C26 C27 C28 120.8(4)
C37 C38 C39 120.5(4)
C23 C24 C25 120.0(4)
C14 C13 C12 120.6(4)
C27 C26 C25 119.7(4)
N2 C6 C5 119.8(3)
C42 C41 C40 120.7(4)
C42 C37 C38 119.4(3)
C42 C37 C35 120.8(3)
C38 C37 C35 119.5(3)
C26 C25 C24 119.8(4)
C40 C39 C38 120.6(4)
N3 C15 C16 122.7(3)
C23 C28 C27 120.6(4)
C37 C42 C41 120.0(4)

loop_
_geom_bond_atom_site_label_1
_geom_bond_atom_site_label_2
_geom_bond_distance
Cl1 O4 1.416(3)
Cl1 O3 1.440(3)
Cl1 O1 1.439(3)
Cl1 O2 1.445(3)
Cl2 O6 1.422(4)
Cl2 O8 1.425(4)
Cl2 O5 1.427(3)
Cl2 O7 1.430(4)
O9 C47 1.396(8)
O9 C46 1.459(8)
C44 N7 1.129(8)
C44 C43 1.406(9)
C45 C46 1.468(10)
C48 C47 1.503(11)
O10 C47 1.230(9)
Ni1 N3 2.082(3)
Ni1 N5 2.094(3)
Ni1 N1 2.097(3)
Ni1 N2 2.102(3)
Ni1 N4 2.117(3)
Ni1 N6 2.138(3)
N4 C20 1.274(4)
N4 C21 1.470(4)
N3 C15 1.335(4)
N3 C19 1.357(4)
N2 C6 1.275(4)
N2 C7 1.482(4)
C33 N5 1.348(4)
C33 C32 1.394(4)
C33 C34 1.472(5)
N5 C29 1.333(4)
N1 C1 1.328(4)
N1 C5 1.357(4)
C5 C4 1.381(4)
C5 C6 1.456(5)
C20 C19 1.461(4)
C19 C18 1.379(5)
N6 C34 1.273(4)
N6 C35 1.485(4)
C21 C23 1.529(5)
C21 C22 1.527(5)
C7 C8 1.522(5)
C7 C9 1.539(5)
C14 C13 1.380(5)
C14 C9 1.391(5)
C2 C3 1.372(6)
C2 C1 1.396(5)
C10 C9 1.391(5)
C10 C11 1.387(6)
C18 C17 1.395(5)
C40 C39 1.385(7)
C40 C41 1.397(6)
C30 C31 1.384(5)
C30 C29 1.393(5)
C12 C13 1.388(6)
C12 C11 1.393(7)
C4 C3 1.390(5)
C17 C16 1.380(5)
C32 C31 1.378(5)
C35 C36 1.530(5)
C35 C37 1.532(5)
C16 C15 1.383(5)
C23 C28 1.380(5)
C23 C24 1.388(5)
C27 C26 1.362(7)
C27 C28 1.394(5)
C38 C37 1.387(5)
C38 C39 1.384(6)
C24 C25 1.413(6)
C26 C25 1.388(8)
C41 C42 1.389(5)
C37 C42 1.385(5)
